data_7102806
loop_
_publ_author_name
'Ananchenko, Gennady S.'
'Udachin, Konstanin A.'
'Coleman, Anthony W.'
'Polovyanenko, Dmitriy N.'
'Bagryanskaya, Elena G.'
'Ripmeester, John A.'

_publ_section_title
;
 Crystalline inclusion complex of a calixarene with a nitroxide
;
_journal_coden_ASTM CHCOFS
_journal_issue 2
_journal_name_full
;
 Chemical Communications (Cambridge, United Kingdom)
;
_journal_page_first 223
_journal_page_last 225
_journal_paper_doi 10.1039/b714738d
_journal_year 2008
_chemical_formula_sum 'C14.63 H19.63 N0.13 O2.5 P0.13'
_chemical_formula_weight 241.05
_chemical_name_common 'para hexanoyl calix(4)arene SG1'
_space_group_IT_number 126
_symmetry_cell_setting tetragonal
_symmetry_space_group_name_Hall '-P 4a 2bc'
_symmetry_space_group_name_H-M 'P 4/n n c :2'
_atom_sites_solution_hydrogens geom
_atom_sites_solution_primary direct
_atom_sites_solution_secondary difmap
_audit_creation_method SHELXL-97
_cell_angle_alpha 90.00
_cell_angle_beta 90.00
_cell_angle_gamma 90.00
_cell_formula_units_Z 16
_cell_length_a 15.5336(9)
_cell_length_b 15.5336(9)
_cell_length_c 22.658(2)
_cell_measurement_temperature 125(2)
_cell_volume 5467.2(7)
_computing_structure_refinement 'SHELXL-97 (Sheldrick, 1997)'
_computing_structure_solution 'SHELXS-97 (Sheldrick, 1990)'
_diffrn_ambient_temperature 125(2)
_diffrn_measured_fraction_theta_full 0.990
_diffrn_measured_fraction_theta_max 0.990
_diffrn_radiation_monochromator graphite
_diffrn_radiation_source 'fine-focus sealed tube'
_diffrn_radiation_type MoK\a
_diffrn_radiation_wavelength 0.71070
_diffrn_reflns_av_R_equivalents 0.0295
_diffrn_reflns_av_sigmaI/netI 0.0117
_diffrn_reflns_limit_h_max 21
_diffrn_reflns_limit_h_min -21
_diffrn_reflns_limit_k_max 21
_diffrn_reflns_limit_k_min -21
_diffrn_reflns_limit_l_max 31
_diffrn_reflns_limit_l_min -29
_diffrn_reflns_number 63264
_diffrn_reflns_theta_full 29.55
_diffrn_reflns_theta_max 29.55
_diffrn_reflns_theta_min 1.59
_exptl_absorpt_coefficient_mu 0.092
_exptl_absorpt_correction_T_max 0.9728
_exptl_absorpt_correction_T_min 0.9596
_exptl_absorpt_correction_type multi-scan
_exptl_absorpt_process_details sadabs
_exptl_crystal_density_diffrn 1.171
_exptl_crystal_density_method 'not measured'
_exptl_crystal_F_000 2082
_exptl_crystal_size_max 0.45
_exptl_crystal_size_mid 0.40
_exptl_crystal_size_min 0.30
_refine_diff_density_max 0.653
_refine_diff_density_min -0.406
_refine_diff_density_rms 0.063
_refine_ls_extinction_method none
_refine_ls_goodness_of_fit_ref 1.094
_refine_ls_hydrogen_treatment constr
_refine_ls_matrix_type full
_refine_ls_number_parameters 441
_refine_ls_number_reflns 3808
_refine_ls_number_restraints 781
_refine_ls_restrained_S_all 1.072
_refine_ls_R_factor_all 0.0891
_refine_ls_R_factor_gt 0.0650
_refine_ls_shift/su_max 0.001
_refine_ls_shift/su_mean 0.000
_refine_ls_structure_factor_coef Fsqd
_refine_ls_weighting_details 'calc w=1/[\s^2^(Fo^2^)+(0.1120P)^2^+2.4850P] where P=(Fo^2^+2Fc^2^)/3'
_refine_ls_weighting_scheme calc
_refine_ls_wR_factor_gt 0.1730
_refine_ls_wR_factor_ref 0.2138
_reflns_number_gt 2839
_reflns_number_total 3808
_reflns_threshold_expression >2sigma(I)
_cod_data_source_file b714738d.txt
_cod_data_source_block gena50
_cod_original_sg_symbol_H-M P4/nnc
_cod_original_formula_sum 'C14.63 H19.63 N0.13 O2.50 P0.13'
_cod_database_code 7102806

loop_
_symmetry_equiv_pos_as_xyz
'x, y, z'
'-x+1/2, -y+1/2, z'
'-y+1/2, x, z'
'y, -x+1/2, z'
'-x+1/2, y, -z+1/2'
'x, -y+1/2, -z+1/2'
'y, x, -z+1/2'
'-y+1/2, -x+1/2, -z+1/2'
'-x, -y, -z'
'x-1/2, y-1/2, -z'
'y-1/2, -x, -z'
'-y, x-1/2, -z'
'x-1/2, -y, z-1/2'
'-x, y-1/2, z-1/2'
'-y, -x, z-1/2'
'y-1/2, x-1/2, z-1/2'

loop_
_atom_site_label
_atom_site_type_symbol
_atom_site_fract_x
_atom_site_fract_y
_atom_site_fract_z
_atom_site_U_iso_or_equiv
_atom_site_adp_type
_atom_site_occupancy
_atom_site_symmetry_multiplicity
_atom_site_calc_flag
_atom_site_refinement_flags
_atom_site_disorder_assembly
_atom_site_disorder_group
O1 O 0.21518(7) 0.13110(8) 0.30965(4) 0.0352(3) Uani 1 1 d U . .
H1 H 0.2661 0.1482 0.3053 0.053 Uiso 1 1 calc R . .
C1 C 0.20854(9) 0.08553(9) 0.36148(6) 0.0304(3) Uani 1 1 d U . .
C2 C 0.12660(9) 0.08140(9) 0.38695(6) 0.0299(3) Uani 1 1 d U . .
C3 C 0.11706(10) 0.03640(9) 0.43949(6) 0.0318(3) Uani 1 1 d U . .
H3 H 0.0618 0.0323 0.4573 0.038 Uiso 1 1 calc R . .
C4 C 0.18773(10) -0.00300(9) 0.46655(7) 0.0334(3) Uani 1 1 d DU . .
C5 C 0.26823(10) 0.00154(9) 0.43953(6) 0.0326(3) Uani 1 1 d U . .
H5 H 0.3161 -0.0257 0.4577 0.039 Uiso 1 1 calc R . .
C6 C 0.27984(9) 0.04515(9) 0.38654(6) 0.0307(3) Uani 1 1 d U . .
C7 C 0.36987(9) 0.05121(9) 0.36066(6) 0.0317(3) Uani 1 1 d U . .
H7A H 0.4016 -0.0028 0.3688 0.038 Uiso 1 1 calc R . .
H7B H 0.3660 0.0584 0.3173 0.038 Uiso 1 1 calc R . .
O2 O 0.0957(18) -0.039(4) 0.5457(17) 0.041(7) Uani 0.17 1 d PDU A 1
C8 C 0.1700(15) -0.0323(13) 0.5294(7) 0.026(5) Uani 0.17 1 d PDU A 1
C9 C 0.2361(19) -0.094(2) 0.5557(10) 0.059(9) Uani 0.17 1 d PDU A 1
H9A H 0.2938 -0.0816 0.5392 0.071 Uiso 0.17 1 calc PR A 1
H9B H 0.2207 -0.1540 0.5459 0.071 Uiso 0.17 1 calc PR A 1
C10 C 0.2371(12) -0.0817(11) 0.6229(8) 0.058(5) Uani 0.17 1 d PDU A 1
H10A H 0.2146 -0.0237 0.6325 0.069 Uiso 0.17 1 calc PR A 1
H10B H 0.1982 -0.1246 0.6411 0.069 Uiso 0.17 1 calc PR A 1
C11 C 0.3269(13) -0.0913(18) 0.6499(8) 0.093(7) Uani 0.17 1 d PDU A 1
H11A H 0.3622 -0.0398 0.6415 0.112 Uiso 0.17 1 calc PR A 1
H11B H 0.3564 -0.1424 0.6334 0.112 Uiso 0.17 1 calc PR A 1
C12 C 0.3134(10) -0.1023(14) 0.7197(7) 0.075(4) Uani 0.17 1 d PDU A 1
H12A H 0.2959 -0.0466 0.7372 0.090 Uiso 0.17 1 calc PR A 1
H12B H 0.2671 -0.1447 0.7273 0.090 Uiso 0.17 1 calc PR A 1
C13 C 0.3972(12) -0.1330(17) 0.7485(12) 0.093(6) Uani 0.17 1 d PDU A 1
H13A H 0.4352 -0.1574 0.7183 0.112 Uiso 0.17 1 calc PR A 1
H13B H 0.3842 -0.1772 0.7781 0.112 Uiso 0.17 1 calc PR A 1
H13C H 0.4259 -0.0842 0.7676 0.112 Uiso 0.17 1 calc PR A 1
O2A O 0.1064(10) -0.045(2) 0.5489(9) 0.043(4) Uani 0.40 1 d PDU A -3
C8A C 0.1755(8) -0.0498(11) 0.5241(5) 0.034(4) Uani 0.40 1 d PDU A -3
C9A C 0.2535(12) -0.0785(18) 0.5587(7) 0.098(7) Uani 0.40 1 d PDU A -3
H9A1 H 0.2886 -0.1165 0.5332 0.118 Uiso 0.40 1 calc PR A -3
H9A2 H 0.2887 -0.0271 0.5680 0.118 Uiso 0.40 1 calc PR A -3
C10A C 0.2350(12) -0.1253(18) 0.6153(8) 0.127(7) Uani 0.40 1 d PDU A -3
H10C H 0.2158 -0.1849 0.6072 0.152 Uiso 0.40 1 calc PR A -3
H10D H 0.1895 -0.0954 0.6380 0.152 Uiso 0.40 1 calc PR A -3
C11A C 0.3196(12) -0.1259(10) 0.6500(6) 0.089(4) Uani 0.40 1 d PDU A -3
H11C H 0.3624 -0.1587 0.6268 0.107 Uiso 0.40 1 calc PR A -3
H11D H 0.3406 -0.0658 0.6525 0.107 Uiso 0.40 1 calc PR A -3
C12A C 0.3185(5) -0.1627(9) 0.7121(3) 0.092(3) Uani 0.40 1 d PDU A -3
H12C H 0.2979 -0.1166 0.7388 0.110 Uiso 0.40 1 calc PR A -3
H12D H 0.2746 -0.2089 0.7129 0.110 Uiso 0.40 1 calc PR A -3
C13A C 0.3992(6) -0.1987(11) 0.7385(4) 0.118(4) Uani 0.40 1 d PDU A -3
H13D H 0.4140 -0.2528 0.7186 0.142 Uiso 0.40 1 calc PR A -3
H13E H 0.3901 -0.2097 0.7806 0.142 Uiso 0.40 1 calc PR A -3
H13F H 0.4462 -0.1574 0.7335 0.142 Uiso 0.40 1 calc PR A -3
O2B O 0.1065(8) -0.0598(19) 0.5446(9) 0.045(4) Uani 0.43 1 d PDU A 4
C8B C 0.1771(7) -0.0480(9) 0.5230(5) 0.042(4) Uani 0.43 1 d PDU A 4
C9B C 0.2559(6) -0.0818(8) 0.5552(3) 0.0345(17) Uani 0.43 1 d PDU A 4
H9B1 H 0.2828 -0.1274 0.5308 0.041 Uiso 0.43 1 calc PR A 4
H9B2 H 0.2981 -0.0344 0.5591 0.041 Uiso 0.43 1 calc PR A 4
C10B C 0.2378(6) -0.1182(12) 0.6161(5) 0.076(4) Uani 0.43 1 d PDU A 4
H10E H 0.1931 -0.1633 0.6125 0.091 Uiso 0.43 1 calc PR A 4
H10F H 0.2141 -0.0717 0.6411 0.091 Uiso 0.43 1 calc PR A 4
C11B C 0.3169(7) -0.1571(7) 0.6474(4) 0.070(3) Uani 0.43 1 d PDU A 4
H11E H 0.3575 -0.1837 0.6191 0.083 Uiso 0.43 1 calc PR A 4
H11F H 0.3001 -0.1998 0.6777 0.083 Uiso 0.43 1 calc PR A 4
C12B C 0.3552(6) -0.0717(9) 0.6760(4) 0.116(3) Uani 0.43 1 d PDU A 4
H12E H 0.3813 -0.0370 0.6441 0.139 Uiso 0.43 1 calc PR A 4
H12F H 0.3066 -0.0379 0.6923 0.139 Uiso 0.43 1 calc PR A 4
C13B C 0.4229(5) -0.0826(11) 0.7252(3) 0.128(4) Uani 0.43 1 d PDU A 4
H13G H 0.4558 -0.0291 0.7295 0.154 Uiso 0.43 1 calc PR A 4
H13H H 0.4620 -0.1298 0.7149 0.154 Uiso 0.43 1 calc PR A 4
H13I H 0.3939 -0.0959 0.7625 0.154 Uiso 0.43 1 calc PR A 4
P1H P 0.3085(16) 0.2316(17) 0.7103(9) 0.228(7) Uani 0.13 1 d PDU B -99
O1H O 0.361(2) 0.284(2) 0.7516(18) 0.217(11) Uani 0.13 1 d PDU B -99
O2H O 0.342(3) 0.136(2) 0.706(2) 0.221(10) Uani 0.13 1 d PDU B -99
O3H O 0.223(2) 0.213(2) 0.7475(16) 0.180(8) Uani 0.13 1 d PDU B -99
O4H O 0.344(3) 0.159(3) 0.572(2) 0.201(12) Uani 0.13 1 d PDU B -99
N1H N 0.322(2) 0.235(3) 0.5922(14) 0.183(7) Uani 0.13 1 d PDU B -99
C1H C 0.413(4) 0.089(3) 0.683(2) 0.198(14) Uani 0.13 1 d PDU B -99
H1H1 H 0.4635 0.1281 0.6784 0.237 Uiso 0.13 1 calc PR B -99
H1H2 H 0.3985 0.0662 0.6433 0.237 Uiso 0.13 1 calc PR B -99
C2H C 0.436(4) 0.015(4) 0.725(3) 0.24(2) Uani 0.13 1 d PDU B -99
H2H1 H 0.3937 -0.0318 0.7203 0.358 Uiso 0.13 1 calc PR B -99
H2H2 H 0.4338 0.0357 0.7661 0.358 Uiso 0.13 1 calc PR B -99
H2H3 H 0.4935 -0.0067 0.7164 0.358 Uiso 0.13 1 calc PR B -99
C3H C 0.223(5) 0.147(3) 0.794(2) 0.199(15) Uani 0.13 1 d PDU B -99
H3H1 H 0.2810 0.1196 0.7961 0.239 Uiso 0.13 1 calc PR B -99
H3H2 H 0.1806 0.1016 0.7842 0.239 Uiso 0.13 1 calc PR B -99
C4H C 0.201(5) 0.190(4) 0.8520(17) 0.189(14) Uani 0.13 1 d PDU B -99
H4H1 H 0.1426 0.2145 0.8497 0.284 Uiso 0.13 1 calc PR B -99
H4H2 H 0.2421 0.2367 0.8600 0.284 Uiso 0.13 1 calc PR B -99
H4H3 H 0.2032 0.1479 0.8840 0.284 Uiso 0.13 1 calc PR B -99
C5H C 0.373(2) 0.269(2) 0.6426(12) 0.188(7) Uani 0.13 1 d PDU B -99
H5H H 0.4281 0.2364 0.6432 0.225 Uiso 0.13 1 calc PR B -99
C6H C 0.398(2) 0.364(2) 0.6483(16) 0.200(9) Uani 0.13 1 d PDU B -99
C7H C 0.384(4) 0.407(3) 0.5888(19) 0.199(12) Uani 0.13 1 d PDU B -99
H7H1 H 0.3351 0.4473 0.5915 0.298 Uiso 0.13 1 calc PR B -99
H7H2 H 0.3715 0.3636 0.5589 0.298 Uiso 0.13 1 calc PR B -99
H7H3 H 0.4358 0.4392 0.5778 0.298 Uiso 0.13 1 calc PR B -99
C8H C 0.339(4) 0.399(4) 0.697(2) 0.203(13) Uani 0.13 1 d PDU B -99
H8H1 H 0.2796 0.3822 0.6887 0.305 Uiso 0.13 1 calc PR B -99
H8H2 H 0.3434 0.4620 0.6977 0.305 Uiso 0.13 1 calc PR B -99
H8H3 H 0.3573 0.3755 0.7349 0.305 Uiso 0.13 1 calc PR B -99
C9H C 0.491(3) 0.384(3) 0.666(2) 0.182(12) Uani 0.13 1 d PDU B -99
H9H1 H 0.5008 0.3644 0.7063 0.273 Uiso 0.13 1 calc PR B -99
H9H2 H 0.5006 0.4461 0.6632 0.273 Uiso 0.13 1 calc PR B -99
H9H3 H 0.5300 0.3539 0.6390 0.273 Uiso 0.13 1 calc PR B -99
C10H C 0.2416(18) 0.259(2) 0.5625(7) 0.112(5) Uani 0.13 1 d PDU B -99
C11H C 0.2577(19) 0.252(4) 0.4954(7) 0.082(4) Uani 0.13 1 d PDU B -99
H11I H 0.2861 0.3049 0.4814 0.123 Uiso 0.13 1 calc PR B -99
H11J H 0.2027 0.2452 0.4749 0.123 Uiso 0.13 1 calc PR B -99
H11K H 0.2947 0.2026 0.4874 0.123 Uiso 0.13 1 calc PR B -99
C12H C 0.215(3) 0.3510(19) 0.5770(16) 0.104(7) Uani 0.13 1 d PDU B -99
H12G H 0.2182 0.3599 0.6198 0.156 Uiso 0.13 1 calc PR B -99
H12H H 0.1565 0.3612 0.5632 0.156 Uiso 0.13 1 calc PR B -99
H12I H 0.2547 0.3912 0.5573 0.156 Uiso 0.13 1 calc PR B -99
C13H C 0.171(2) 0.1915(18) 0.5706(16) 0.102(8) Uani 0.13 1 d PDU B -99
H13M H 0.1957 0.1405 0.5897 0.154 Uiso 0.13 1 calc PR B -99
H13N H 0.1478 0.1756 0.5320 0.154 Uiso 0.13 1 calc PR B -99
H13O H 0.1251 0.2151 0.5953 0.154 Uiso 0.13 1 calc PR B -99

loop_
_atom_site_aniso_label
_atom_site_aniso_U_11
_atom_site_aniso_U_22
_atom_site_aniso_U_33
_atom_site_aniso_U_23
_atom_site_aniso_U_13
_atom_site_aniso_U_12
O1 0.0361(6) 0.0423(6) 0.0274(5) 0.0033(4) 0.0038(4) 0.0025(4)
C1 0.0358(7) 0.0289(6) 0.0263(6) -0.0020(5) 0.0023(5) -0.0013(5)
C2 0.0325(7) 0.0283(6) 0.0290(6) -0.0044(5) 0.0001(5) -0.0017(5)
C3 0.0334(7) 0.0289(6) 0.0332(7) -0.0029(5) 0.0037(5) -0.0050(5)
C4 0.0370(7) 0.0303(7) 0.0330(7) 0.0015(5) 0.0029(6) -0.0042(5)
C5 0.0344(7) 0.0293(7) 0.0342(7) 0.0015(5) 0.0011(5) -0.0007(5)
C6 0.0339(7) 0.0282(6) 0.0300(6) -0.0032(5) 0.0023(5) -0.0008(5)
C7 0.0333(7) 0.0305(7) 0.0315(7) -0.0013(5) 0.0034(5) 0.0018(5)
O2 0.019(5) 0.063(17) 0.042(9) 0.022(8) 0.009(5) -0.001(7)
C8 0.030(6) 0.022(6) 0.028(6) -0.001(4) 0.001(4) 0.002(4)
C9 0.048(14) 0.073(11) 0.057(12) 0.010(7) 0.011(7) -0.013(9)
C10 0.050(8) 0.058(8) 0.065(8) 0.021(6) -0.033(7) -0.001(6)
C11 0.089(11) 0.114(14) 0.077(10) -0.030(9) -0.062(9) 0.041(10)
C12 0.069(8) 0.096(10) 0.060(8) 0.010(8) 0.007(6) -0.017(8)
C13 0.061(9) 0.113(13) 0.105(13) 0.017(11) -0.040(9) -0.004(9)
O2A 0.046(7) 0.041(10) 0.042(4) 0.014(6) 0.005(4) 0.002(5)
C8A 0.052(7) 0.030(6) 0.020(4) 0.012(4) 0.008(4) -0.014(4)
C9A 0.073(12) 0.126(14) 0.096(8) 0.043(9) 0.014(6) 0.019(9)
C10A 0.144(10) 0.166(16) 0.069(8) 0.043(9) -0.015(6) 0.021(10)
C11A 0.105(7) 0.086(9) 0.076(6) 0.026(6) 0.012(5) 0.011(7)
C12A 0.064(4) 0.157(8) 0.054(3) 0.016(5) 0.009(3) 0.011(5)
C13A 0.073(5) 0.214(12) 0.067(5) 0.028(6) 0.000(4) 0.023(6)
O2B 0.041(4) 0.041(7) 0.053(5) 0.011(4) 0.005(3) -0.008(3)
C8B 0.031(5) 0.036(6) 0.058(7) -0.011(4) 0.003(4) 0.010(4)
C9B 0.022(4) 0.060(4) 0.021(2) 0.021(2) 0.0030(18) 0.001(3)
C10B 0.051(4) 0.121(9) 0.056(5) 0.048(5) 0.032(3) 0.036(5)
C11B 0.067(4) 0.107(8) 0.035(2) 0.026(4) 0.003(2) 0.035(5)
C12B 0.074(5) 0.215(11) 0.058(4) 0.011(5) -0.004(4) 0.042(6)
C13B 0.066(4) 0.270(12) 0.049(3) 0.038(5) 0.008(3) 0.051(6)
P1H 0.248(12) 0.218(11) 0.217(10) -0.023(11) 0.022(9) -0.009(9)
O1H 0.203(16) 0.234(19) 0.216(11) 0.018(16) 0.013(16) -0.031(14)
O2H 0.218(18) 0.222(10) 0.222(19) 0.020(10) 0.018(15) 0.000(13)
O3H 0.223(15) 0.172(15) 0.145(11) -0.051(12) -0.023(11) -0.030(10)
O4H 0.184(19) 0.200(16) 0.218(19) -0.007(14) -0.036(16) 0.048(14)
N1H 0.202(13) 0.140(14) 0.206(9) 0.028(12) -0.052(11) -0.006(11)
C1H 0.18(2) 0.190(18) 0.22(2) -0.006(14) 0.004(17) -0.040(14)
C2H 0.24(3) 0.24(2) 0.23(3) 0.007(17) -0.012(19) 0.020(17)
C3H 0.21(2) 0.20(2) 0.188(17) -0.013(11) -0.017(16) 0.006(17)
C4H 0.20(2) 0.20(2) 0.164(12) 0.015(15) -0.018(18) 0.024(17)
C5H 0.150(15) 0.203(11) 0.210(10) 0.011(9) -0.037(8) -0.004(13)
C6H 0.205(14) 0.211(14) 0.184(13) -0.031(9) -0.021(10) -0.014(13)
C7H 0.20(2) 0.193(18) 0.207(15) -0.005(15) -0.004(14) -0.024(18)
C8H 0.186(18) 0.20(2) 0.219(18) 0.022(16) 0.013(17) 0.007(18)
C9H 0.189(13) 0.18(2) 0.17(2) -0.029(17) 0.014(13) -0.017(14)
C10H 0.120(11) 0.116(10) 0.100(6) -0.039(13) 0.034(10) -0.011(8)
C11H 0.085(12) 0.052(11) 0.109(5) 0.004(11) 0.077(7) 0.021(12)
C12H 0.145(18) 0.101(8) 0.067(12) -0.029(10) 0.034(13) -0.029(9)
C13H 0.145(12) 0.066(10) 0.097(14) 0.029(10) 0.075(10) 0.019(9)

loop_
_atom_type_symbol
_atom_type_description
_atom_type_scat_dispersion_real
_atom_type_scat_dispersion_imag
_atom_type_scat_source
C C 0.0033 0.0016 'International Tables Vol C Tables 4.2.6.8 and 6.1.1.4'
H H 0.0000 0.0000 'International Tables Vol C Tables 4.2.6.8 and 6.1.1.4'
N N 0.0061 0.0033 'International Tables Vol C Tables 4.2.6.8 and 6.1.1.4'
O O 0.0106 0.0060 'International Tables Vol C Tables 4.2.6.8 and 6.1.1.4'
P P 0.1023 0.0942 'International Tables Vol C Tables 4.2.6.8 and 6.1.1.4'

loop_
_geom_angle_atom_site_label_1
_geom_angle_atom_site_label_2
_geom_angle_atom_site_label_3
_geom_angle
_geom_angle_site_symmetry_1
_geom_angle_site_symmetry_3
_geom_angle_publ_flag
O1 C1 C6 121.33(13) . . ?
O1 C1 C2 116.36(13) . . ?
C6 C1 C2 122.31(13) . . ?
C3 C2 C1 118.28(13) . . ?
C3 C2 C7 120.37(13) . 4 ?
C1 C2 C7 121.19(13) . 4 ?
C2 C3 C4 120.83(13) . . ?
C5 C4 C3 119.30(13) . . ?
C5 C4 C8B 120.5(4) . . ?
C3 C4 C8B 120.2(4) . . ?
C5 C4 C8A 121.2(5) . . ?
C3 C4 C8A 119.5(5) . . ?
C8B C4 C8A 0.9(10) . . ?
C5 C4 C8 126.1(9) . . ?
C3 C4 C8 113.6(9) . . ?
C8B C4 C8 11.5(9) . . ?
C8A C4 C8 11.7(14) . . ?
C6 C5 C4 121.35(14) . . ?
C5 C6 C1 117.90(13) . . ?
C5 C6 C7 118.87(13) . . ?
C1 C6 C7 123.12(13) . . ?
C2 C7 C6 110.84(11) 3 . ?
O2 C8 C4 118.8(16) . . ?
O2 C8 C9 117.9(17) . . ?
C4 C8 C9 115.6(14) . . ?
C8 C9 C10 108.6(18) . . ?
C11 C10 C9 113.2(17) . . ?
C10 C11 C12 106.6(16) . . ?
C13 C12 C11 110.0(15) . . ?
O2A C8A C4 119.1(10) . . ?
O2A C8A C9A 119.0(10) . . ?
C4 C8A C9A 119.4(9) . . ?
C10A C9A C8A 115.7(14) . . ?
C9A C10A C11A 106.1(13) . . ?
C12A C11A C10A 117.9(13) . . ?
C13A C12A C11A 120.1(9) . . ?
O2B C8B C4 121.7(9) . . ?
O2B C8B C9B 118.7(10) . . ?
C4 C8B C9B 119.5(7) . . ?
C10B C9B C8B 114.6(7) . . ?
C9B C10B C11B 114.7(6) . . ?
C10B C11B C12B 99.1(10) . . ?
C13B C12B C11B 117.2(10) . . ?
O1H P1H O2H 112(3) . . ?
O1H P1H O3H 102.8(19) . . ?
O2H P1H O3H 98(2) . . ?
O1H P1H C5H 93(2) . . ?
O2H P1H C5H 94(2) . . ?
O3H P1H C5H 155(3) . . ?
C1H O2H P1H 139(4) . . ?
C3H O3H P1H 120(4) . . ?
O4H N1H C10H 107(2) . . ?
O4H N1H C5H 117(3) . . ?
C10H N1H C5H 135(3) . . ?
O2H C1H C2H 109(2) . . ?
O3H C3H C4H 107.8(19) . . ?
N1H C5H C6H 123(3) . . ?
N1H C5H P1H 103(2) . . ?
C6H C5H P1H 111(2) . . ?
C7H C6H C8H 113(3) . . ?
C7H C6H C5H 108(2) . . ?
C8H C6H C5H 105(2) . . ?
C7H C6H C9H 106(2) . . ?
C8H C6H C9H 108(3) . . ?
C5H C6H C9H 117(3) . . ?
N1H C10H C12H 112(2) . . ?
N1H C10H C13H 112(2) . . ?
C12H C10H C13H 115(2) . . ?
N1H C10H C11H 107(2) . . ?
C12H C10H C11H 109(2) . . ?
C13H C10H C11H 101(2) . . ?

loop_
_geom_bond_atom_site_label_1
_geom_bond_atom_site_label_2
_geom_bond_distance
_geom_bond_site_symmetry_2
_geom_bond_publ_flag
O1 C1 1.3751(17) . ?
C1 C6 1.394(2) . ?
C1 C2 1.399(2) . ?
C2 C3 1.389(2) . ?
C2 C7 1.516(2) 4 ?
C3 C4 1.398(2) . ?
C4 C5 1.394(2) . ?
C4 C8B 1.466(9) . ?
C4 C8A 1.504(7) . ?
C4 C8 1.519(15) . ?
C5 C6 1.390(2) . ?
C6 C7 1.519(2) . ?
C7 C2 1.516(2) 3 ?
O2 C8 1.216(14) . ?
C8 C9 1.524(17) . ?
C9 C10 1.535(18) . ?
C10 C11 1.530(16) . ?
C11 C12 1.604(17) . ?
C12 C13 1.532(16) . ?
O2A C8A 1.215(11) . ?
C8A C9A 1.511(13) . ?
C9A C10A 1.503(16) . ?
C10A C11A 1.531(16) . ?
C11A C12A 1.518(13) . ?
C12A C13A 1.497(10) . ?
O2B C8B 1.214(10) . ?
C8B C9B 1.520(10) . ?
C9B C10B 1.516(9) . ?
C10B C11B 1.541(10) . ?
C11B C12B 1.592(14) . ?
C12B C13B 1.542(10) . ?
P1H O1H 1.482(19) . ?
P1H O2H 1.569(18) . ?
P1H O3H 1.597(19) . ?
P1H C5H 1.923(19) . ?
O2H C1H 1.44(2) . ?
O3H C3H 1.46(2) . ?
O4H N1H 1.299(19) . ?
N1H C10H 1.473(18) . ?
N1H C5H 1.484(18) . ?
C1H C2H 1.55(2) . ?
C3H C4H 1.53(2) . ?
C5H C6H 1.525(10) . ?
C6H C7H 1.520(10) . ?
C6H C8H 1.523(10) . ?
C6H C9H 1.530(10) . ?
C10H C12H 1.517(18) . ?
C10H C13H 1.528(19) . ?
C10H C11H 1.544(15) . ?
